data_1546673
loop_
_publ_author_name
'Bakhouch, Mohamed'
'El Yazidi, Mohamed'
'Al Houari, Ghali'
'Saadi, Mohamed'
'El Ammari, Lahcen'

_publ_section_title
;
 3'-(4-Chlorophenyl)-4'-phenyl-3<i>H</i>,4'<i>H</i>-spiro[benzo[<i>b</i>]thiophene-2,5'-isoxazol]-3-one
;
_journal_coeditor_code SJ4110
_journal_issue 5
_journal_name_full IUCrData
_journal_page_first x170677
_journal_paper_doi 10.1107/S2414314617006770
_journal_volume 2
_journal_year 2017
_chemical_formula_iupac 'C22 H14 Cl N O2 S'
_chemical_formula_moiety 'C22 H14 Cl N O2 S'
_chemical_formula_sum 'C22 H14 Cl N O2 S'
_chemical_formula_weight 391.85
_chemical_melting_point 475
_chemical_name_systematic
3'-(4-Chlorophenyl)-4'-phenyl-3<i>H</i>,4'<i>H</i>-spiro[benzo[<i>b</i>]thiophene-2,5'-isoxazol]-3-one
_space_group_crystal_system orthorhombic
_space_group_IT_number 61
_space_group_name_Hall '-P 2ac 2ab'
_space_group_name_H-M_alt 'P b c a'
_symmetry_space_group_name_Hall '-P 2ac 2ab'
_symmetry_space_group_name_H-M 'P b c a'
_atom_sites_solution_hydrogens geom
_audit_creation_method SHELXL-2014/7
_cell_angle_alpha 90
_cell_angle_beta 90
_cell_angle_gamma 90
_cell_formula_units_Z 8
_cell_length_a 9.2518(2)
_cell_length_b 10.3432(2)
_cell_length_c 38.5674(7)
_cell_measurement_reflns_used 4400
_cell_measurement_temperature 296(2)
_cell_measurement_theta_max 27.870
_cell_measurement_theta_min 3.001
_cell_volume 3690.64(13)
_computing_cell_refinement
;
SAINT (Bruker, 2009)
;
_computing_data_collection
;
APEX2 (Bruker, 2009)
;
_computing_data_reduction
;
SAINT (Bruker, 2009)
;
_computing_molecular_graphics
;
ORTEP-3 for Windows (Farrugia, 2012)
;
_computing_publication_material
;
Mercury (Macrae <i>et al.</i>, 2008) and publCIF (Westrip, 2010)
;
_computing_structure_refinement
;
SHELXL2014 (Sheldrick, 2015b)
;
_computing_structure_solution
;
SHELXT (Sheldrick, 2015a)
;
_diffrn_ambient_temperature 296(2)
_diffrn_measured_fraction_theta_full 0.999
_diffrn_measured_fraction_theta_max 0.999
_diffrn_measurement_device_type 'Bruker X8 APEX'
_diffrn_measurement_method '\f and \w scans'
_diffrn_radiation_monochromator graphite
_diffrn_radiation_source 'fine-focus sealed tube'
_diffrn_radiation_type MoK\a
_diffrn_radiation_wavelength 0.71073
_diffrn_reflns_av_R_equivalents 0.0739
_diffrn_reflns_limit_h_max 12
_diffrn_reflns_limit_h_min -12
_diffrn_reflns_limit_k_max 13
_diffrn_reflns_limit_k_min -13
_diffrn_reflns_limit_l_max 49
_diffrn_reflns_limit_l_min -50
_diffrn_reflns_number 70305
_diffrn_reflns_theta_full 25.242
_diffrn_reflns_theta_max 27.870
_diffrn_reflns_theta_min 3.001
_exptl_absorpt_coefficient_mu 0.337
_exptl_absorpt_correction_T_max 0.7474
_exptl_absorpt_correction_T_min 0.6385
_exptl_absorpt_correction_type multi-scan
_exptl_absorpt_process_details
;
(SADABS; Krause <i>et al.</i>, 2015)
;
_exptl_crystal_colour colourless
_exptl_crystal_density_diffrn 1.410
_exptl_crystal_description block
_exptl_crystal_F_000 1616
_exptl_crystal_size_max 0.358
_exptl_crystal_size_mid 0.284
_exptl_crystal_size_min 0.254
_refine_diff_density_max 0.278
_refine_diff_density_min -0.359
_refine_ls_extinction_method none
_refine_ls_goodness_of_fit_ref 1.021
_refine_ls_hydrogen_treatment constr
_refine_ls_matrix_type full
_refine_ls_number_parameters 244
_refine_ls_number_reflns 4400
_refine_ls_number_restraints 0
_refine_ls_restrained_S_all 1.021
_refine_ls_R_factor_all 0.0742
_refine_ls_R_factor_gt 0.0470
_refine_ls_shift/su_max 0.002
_refine_ls_shift/su_mean 0.000
_refine_ls_structure_factor_coef Fsqd
_refine_ls_weighting_details 'w=1/[\s^2^(Fo^2^)+(0.0527P)^2^+2.1391P] where P=(Fo^2^+2Fc^2^)/3'
_refine_ls_weighting_scheme calc
_refine_ls_wR_factor_gt 0.1117
_refine_ls_wR_factor_ref 0.1275
_reflns_number_gt 3106
_reflns_number_total 4400
_reflns_threshold_expression 'I > 2\s(I)'
_cod_data_source_file sj4110sup1.cif
_cod_data_source_block I
_cod_database_code 1546673
_shelx_space_group_comment
;
The symmetry employed for this shelxl refinement is uniquely defined
by the following loop, which should always be used as a source of
symmetry information in preference to the above space-group names.
They are only intended as comments.
;
_shelx_estimated_absorpt_t_min 0.889
_shelx_estimated_absorpt_t_max 0.919

loop_
_space_group_symop_operation_xyz
'x, y, z'
'-x+1/2, -y, z+1/2'
'-x, y+1/2, -z+1/2'
'x+1/2, -y+1/2, -z'
'-x, -y, -z'
'x-1/2, y, -z-1/2'
'x, -y-1/2, z-1/2'
'-x-1/2, y-1/2, z'

loop_
_atom_site_type_symbol
_atom_site_label
_atom_site_fract_x
_atom_site_fract_y
_atom_site_fract_z
_atom_site_U_iso_or_equiv
_atom_site_adp_type
_atom_site_calc_flag
_atom_site_occupancy
C C1 0.2379(2) 0.5465(2) 0.51932(5) 0.0419(5) Uani d 1
C C2 0.2730(3) 0.5365(3) 0.48431(6) 0.0593(7) Uani d 1
H H2 0.3507 0.4865 0.4770 0.071 Uiso calc 1
C C3 0.1886(4) 0.6036(3) 0.46081(7) 0.0736(9) Uani d 1
H H3 0.2114 0.5992 0.4374 0.088 Uiso calc 1
C C4 0.0723(4) 0.6764(3) 0.47105(7) 0.0706(8) Uani d 1
H H4 0.0175 0.7199 0.4546 0.085 Uiso calc 1
C C5 0.0364(3) 0.6854(2) 0.50560(6) 0.0531(6) Uani d 1
H H5 -0.0428 0.7341 0.5127 0.064 Uiso calc 1
C C6 0.1210(2) 0.6202(2) 0.52966(5) 0.0381(5) Uani d 1
C C7 0.0987(2) 0.6213(2) 0.56734(5) 0.0374(4) Uani d 1
C C8 0.2113(2) 0.53115(19) 0.58570(5) 0.0343(4) Uani d 1
C C9 0.27888(19) 0.59366(19) 0.61807(5) 0.0316(4) Uani d 1
H H9 0.2734 0.6881 0.6165 0.038 Uiso calc 1
C C10 0.17414(19) 0.54358(19) 0.64512(5) 0.0324(4) Uani d 1
C C11 0.1640(2) 0.58866(19) 0.68110(5) 0.0345(4) Uani d 1
C C12 0.0650(2) 0.5337(2) 0.70385(6) 0.0498(6) Uani d 1
H H12 0.0018 0.4705 0.6958 0.060 Uiso calc 1
C C13 0.0587(3) 0.5714(3) 0.73808(6) 0.0565(6) Uani d 1
H H13 -0.0069 0.5330 0.7532 0.068 Uiso calc 1
C C14 0.1505(2) 0.6663(2) 0.74963(6) 0.0478(5) Uani d 1
C C15 0.2466(3) 0.7254(3) 0.72761(6) 0.0513(6) Uani d 1
H H15 0.3063 0.7913 0.7356 0.062 Uiso calc 1
C C16 0.2536(2) 0.6858(2) 0.69323(6) 0.0437(5) Uani d 1
H H16 0.3190 0.7249 0.6782 0.052 Uiso calc 1
C C17 0.4330(2) 0.5510(2) 0.62577(5) 0.0345(4) Uani d 1
C C18 0.4601(2) 0.4323(2) 0.64096(7) 0.0483(6) Uani d 1
H H18 0.3835 0.3799 0.6477 0.058 Uiso calc 1
C C19 0.6009(3) 0.3912(3) 0.64614(8) 0.0638(7) Uani d 1
H H19 0.6184 0.3114 0.6565 0.077 Uiso calc 1
C C20 0.7146(3) 0.4674(3) 0.63614(7) 0.0644(8) Uani d 1
H H20 0.8090 0.4391 0.6395 0.077 Uiso calc 1
C C21 0.6887(2) 0.5858(3) 0.62118(7) 0.0594(7) Uani d 1
H H21 0.7658 0.6376 0.6144 0.071 Uiso calc 1
C C22 0.5481(2) 0.6283(2) 0.61618(6) 0.0452(5) Uani d 1
H H22 0.5313 0.7091 0.6064 0.054 Uiso calc 1
N N1 0.09749(19) 0.44767(17) 0.63487(4) 0.0400(4) Uani d 1
O O1 0.01108(18) 0.67623(17) 0.58298(4) 0.0557(4) Uani d 1
O O2 0.12943(16) 0.42202(14) 0.59942(4) 0.0427(4) Uani d 1
Cl Cl1 0.14661(9) 0.71124(9) 0.79305(2) 0.0767(3) Uani d 1
S S1 0.33513(7) 0.47121(7) 0.55304(2) 0.05245(18) Uani d 1

loop_
_atom_site_aniso_label
_atom_site_aniso_U_11
_atom_site_aniso_U_22
_atom_site_aniso_U_33
_atom_site_aniso_U_12
_atom_site_aniso_U_13
_atom_site_aniso_U_23
C1 0.0456(11) 0.0433(12) 0.0368(10) -0.0099(10) 0.0034(9) -0.0048(9)
C2 0.0639(16) 0.0671(17) 0.0468(14) -0.0162(14) 0.0149(12) -0.0139(13)
C3 0.112(3) 0.078(2) 0.0310(12) -0.0293(19) 0.0042(15) -0.0040(13)
C4 0.110(2) 0.0641(17) 0.0381(13) -0.0108(18) -0.0218(15) 0.0061(13)
C5 0.0694(16) 0.0451(13) 0.0450(13) 0.0001(12) -0.0160(12) 0.0007(11)
C6 0.0469(11) 0.0354(10) 0.0320(10) -0.0044(9) -0.0028(9) -0.0005(8)
C7 0.0396(10) 0.0391(11) 0.0336(10) -0.0051(9) -0.0048(9) 0.0020(9)
C8 0.0345(10) 0.0349(10) 0.0334(10) 0.0016(8) 0.0001(8) 0.0010(8)
C9 0.0326(9) 0.0295(10) 0.0327(9) -0.0009(8) 0.0000(8) 0.0007(8)
C10 0.0277(9) 0.0352(10) 0.0344(10) -0.0007(8) -0.0010(7) 0.0027(8)
C11 0.0317(9) 0.0364(10) 0.0353(10) 0.0025(8) 0.0000(8) 0.0027(8)
C12 0.0462(12) 0.0541(14) 0.0492(13) -0.0101(11) 0.0104(10) -0.0043(11)
C13 0.0591(14) 0.0650(16) 0.0454(13) -0.0045(13) 0.0185(11) -0.0004(12)
C14 0.0493(12) 0.0584(14) 0.0358(11) 0.0122(11) 0.0014(10) -0.0027(11)
C15 0.0522(13) 0.0583(15) 0.0434(12) -0.0070(11) -0.0060(11) -0.0059(11)
C16 0.0416(11) 0.0502(13) 0.0394(11) -0.0067(10) 0.0014(10) 0.0010(10)
C17 0.0304(9) 0.0387(11) 0.0343(10) -0.0017(8) 0.0005(8) -0.0050(8)
C18 0.0380(11) 0.0448(13) 0.0620(15) 0.0028(10) -0.0055(10) 0.0048(11)
C19 0.0500(14) 0.0637(17) 0.0775(19) 0.0191(13) -0.0159(13) -0.0027(14)
C20 0.0346(12) 0.093(2) 0.0660(17) 0.0149(14) -0.0103(11) -0.0278(16)
C21 0.0344(11) 0.088(2) 0.0561(15) -0.0131(12) 0.0079(10) -0.0206(14)
C22 0.0400(11) 0.0548(14) 0.0409(12) -0.0076(10) 0.0048(9) -0.0033(10)
N1 0.0397(9) 0.0443(10) 0.0359(9) -0.0052(8) -0.0012(7) 0.0032(8)
O1 0.0493(9) 0.0667(11) 0.0510(10) 0.0194(8) -0.0012(8) 0.0049(8)
O2 0.0510(9) 0.0388(8) 0.0383(8) -0.0096(7) -0.0036(7) -0.0007(6)
Cl1 0.0799(5) 0.1115(7) 0.0388(3) 0.0083(4) 0.0024(3) -0.0163(4)
S1 0.0477(3) 0.0635(4) 0.0462(3) 0.0151(3) 0.0033(3) -0.0106(3)

loop_
_atom_type_symbol
_atom_type_description
_atom_type_scat_dispersion_real
_atom_type_scat_dispersion_imag
_atom_type_scat_source
C C 0.0033 0.0016 'International Tables Vol C Tables 4.2.6.8 and 6.1.1.4'
H H 0.0000 0.0000 'International Tables Vol C Tables 4.2.6.8 and 6.1.1.4'
N N 0.0061 0.0033 'International Tables Vol C Tables 4.2.6.8 and 6.1.1.4'
O O 0.0106 0.0060 'International Tables Vol C Tables 4.2.6.8 and 6.1.1.4'
Cl Cl 0.1484 0.1585 'International Tables Vol C Tables 4.2.6.8 and 6.1.1.4'
S S 0.1246 0.1234 'International Tables Vol C Tables 4.2.6.8 and 6.1.1.4'

loop_
_geom_angle_atom_site_label_1
_geom_angle_atom_site_label_2
_geom_angle_atom_site_label_3
_geom_angle
C6 C1 C2 120.2(2)
C6 C1 S1 115.48(16)
C2 C1 S1 124.3(2)
C3 C2 C1 117.8(3)
C3 C2 H2 121.1
C1 C2 H2 121.1
C4 C3 C2 122.0(2)
C4 C3 H3 119.0
C2 C3 H3 119.0
C3 C4 C5 120.4(3)
C3 C4 H4 119.8
C5 C4 H4 119.8
C4 C5 C6 118.5(3)
C4 C5 H5 120.7
C6 C5 H5 120.7
C1 C6 C5 121.1(2)
C1 C6 C7 113.57(19)
C5 C6 C7 125.3(2)
O1 C7 C6 128.1(2)
O1 C7 C8 121.42(19)
C6 C7 C8 110.47(18)
O2 C8 C9 104.00(15)
O2 C8 C7 106.23(15)
C9 C8 C7 112.77(16)
O2 C8 S1 108.40(13)
C9 C8 S1 116.78(13)
C7 C8 S1 108.03(13)
C10 C9 C17 111.45(15)
C10 C9 C8 98.91(15)
C17 C9 C8 114.68(16)
C10 C9 H9 110.4
C17 C9 H9 110.4
C8 C9 H9 110.4
N1 C10 C11 120.17(18)
N1 C10 C9 113.95(17)
C11 C10 C9 125.69(17)
C16 C11 C12 118.6(2)
C16 C11 C10 120.84(18)
C12 C11 C10 120.59(19)
C13 C12 C11 121.1(2)
C13 C12 H12 119.4
C11 C12 H12 119.4
C14 C13 C12 119.2(2)
C14 C13 H13 120.4
C12 C13 H13 120.4
C13 C14 C15 121.2(2)
C13 C14 Cl1 119.41(19)
C15 C14 Cl1 119.37(19)
C14 C15 C16 119.3(2)
C14 C15 H15 120.4
C16 C15 H15 120.4
C11 C16 C15 120.6(2)
C11 C16 H16 119.7
C15 C16 H16 119.7
C22 C17 C18 119.1(2)
C22 C17 C9 120.16(19)
C18 C17 C9 120.67(18)
C17 C18 C19 120.3(2)
C17 C18 H18 119.8
C19 C18 H18 119.8
C20 C19 C18 120.3(3)
C20 C19 H19 119.8
C18 C19 H19 119.8
C19 C20 C21 119.8(2)
C19 C20 H20 120.1
C21 C20 H20 120.1
C20 C21 C22 120.3(2)
C20 C21 H21 119.9
C22 C21 H21 119.9
C17 C22 C21 120.2(2)
C17 C22 H22 119.9
C21 C22 H22 119.9
C10 N1 O2 109.00(16)
N1 O2 C8 108.18(14)
C1 S1 C8 92.23(10)

loop_
_geom_bond_atom_site_label_1
_geom_bond_atom_site_label_2
_geom_bond_distance
C1 C6 1.382(3)
C1 C2 1.393(3)
C1 S1 1.763(2)
C2 C3 1.383(4)
C2 H2 0.9300
C3 C4 1.371(5)
C3 H3 0.9300
C4 C5 1.376(4)
C4 H4 0.9300
C5 C6 1.389(3)
C5 H5 0.9300
C6 C7 1.468(3)
C7 O1 1.160(3)
C7 C8 1.567(3)
C8 O2 1.458(2)
C8 C9 1.539(3)
C8 S1 1.812(2)
C9 C10 1.515(3)
C9 C17 1.521(3)
C9 H9 0.9800
C10 N1 1.282(3)
C10 C11 1.467(3)
C11 C16 1.383(3)
C11 C12 1.390(3)
C12 C13 1.378(3)
C12 H12 0.9300
C13 C14 1.372(4)
C13 H13 0.9300
C14 C15 1.373(3)
C14 Cl1 1.738(2)
C15 C16 1.390(3)
C15 H15 0.9300
C16 H16 0.9300
C17 C22 1.383(3)
C17 C18 1.383(3)
C18 C19 1.385(3)
C18 H18 0.9300
C19 C20 1.369(4)
C19 H19 0.9300
C20 C21 1.375(4)
C20 H20 0.9300
C21 C22 1.386(3)
C21 H21 0.9300
C22 H22 0.9300
N1 O2 1.424(2)

loop_
_geom_hbond_atom_site_label_D
_geom_hbond_atom_site_label_H
_geom_hbond_atom_site_label_A
_geom_hbond_site_symmetry_A
_geom_hbond_distance_DH
_geom_hbond_distance_HA
_geom_hbond_distance_DA
_geom_hbond_angle_DHA
C9 H9 O2 8_665 0.98 2.66 3.574(2) 154.5

_cod_database_fobs_code 1546673
